data_7111179
loop_
_publ_author_name
'Rivals, Frederic'
'Steiner, Alexander'

_publ_section_title
;
 The pentadecadentate phosphazenate [{2-(MeO)C6H4N}6P3N3]6--: chelation of
 twelve lithium ions by a single ligand
;
_journal_issue 16
_journal_name_full 'Chemical Communications'
_journal_page_first 1426
_journal_paper_doi 10.1039/b104124j
_journal_year 2001
_chemical_formula_sum 'C44 H52 N9 O6.5 P3'
_chemical_formula_weight 903.96
_chemical_name_systematic
;
?
;
_space_group_IT_number 2
_symmetry_cell_setting triclinic
_symmetry_space_group_name_Hall '-P 1'
_symmetry_space_group_name_H-M 'P -1'
_atom_sites_solution_hydrogens geom
_atom_sites_solution_primary direct
_atom_sites_solution_secondary difmap
_audit_creation_method SHELXL-97
_cell_angle_alpha 77.406(17)
_cell_angle_beta 79.846(16)
_cell_angle_gamma 67.346(16)
_cell_formula_units_Z 2
_cell_length_a 11.5695(15)
_cell_length_b 12.0592(18)
_cell_length_c 18.076(3)
_cell_measurement_temperature 200(2)
_cell_volume 2259.4(7)
_computing_structure_refinement 'SHELXL-97 (Sheldrick, 1997)'
_computing_structure_solution 'SHELXS-97 (Sheldrick, 1990)'
_diffrn_ambient_temperature 200(2)
_diffrn_measured_fraction_theta_full 0.927
_diffrn_measured_fraction_theta_max 0.927
_diffrn_radiation_monochromator graphite
_diffrn_radiation_source 'fine-focus sealed tube'
_diffrn_radiation_type MoK\a
_diffrn_radiation_wavelength 0.71073
_diffrn_reflns_av_R_equivalents 0.0490
_diffrn_reflns_av_sigmaI/netI 0.0986
_diffrn_reflns_limit_h_max 12
_diffrn_reflns_limit_h_min -12
_diffrn_reflns_limit_k_max 13
_diffrn_reflns_limit_k_min -13
_diffrn_reflns_limit_l_max 20
_diffrn_reflns_limit_l_min -19
_diffrn_reflns_number 14446
_diffrn_reflns_theta_full 24.18
_diffrn_reflns_theta_max 24.18
_diffrn_reflns_theta_min 1.92
_exptl_absorpt_coefficient_mu 0.148
_exptl_crystal_colour colorless
_exptl_crystal_density_diffrn 1.329
_exptl_crystal_density_method 'not measured'
_exptl_crystal_description needle
_exptl_crystal_F_000 952
_exptl_crystal_size_max 0.6
_exptl_crystal_size_mid 0.3
_exptl_crystal_size_min 0.3
_refine_diff_density_max 0.257
_refine_diff_density_min -0.257
_refine_diff_density_rms 0.044
_refine_ls_extinction_coef 0.0014(2)
_refine_ls_extinction_expression Fc^*^=kFc[1+0.001xFc^2^\l^3^/sin(2\q)]^-1/4^
_refine_ls_extinction_method SHELXL
_refine_ls_goodness_of_fit_ref 0.869
_refine_ls_hydrogen_treatment mixed
_refine_ls_matrix_type full
_refine_ls_number_parameters 586
_refine_ls_number_reflns 6717
_refine_ls_number_restraints 26
_refine_ls_restrained_S_all 0.870
_refine_ls_R_factor_all 0.0759
_refine_ls_R_factor_gt 0.0370
_refine_ls_shift/su_max 0.001
_refine_ls_shift/su_mean 0.000
_refine_ls_structure_factor_coef Fsqd
_refine_ls_weighting_details 'w=1/[\s^2^(Fo^2^)+(0.0167P)^2^+0.0000P] where P=(Fo^2^+2Fc^2^)/3'
_refine_ls_weighting_scheme calc
_refine_ls_wR_factor_gt 0.0631
_refine_ls_wR_factor_ref 0.0684
_reflns_number_gt 4027
_reflns_number_total 6717
_reflns_threshold_expression >2sigma(I)
_cod_data_source_file b104124jsup1.cif
_cod_data_source_block compound1
_cod_depositor_comments
;
The following automatic conversions were performed:

'_refine_ls_weighting_scheme' value 'calc
w=1/[\s^2^(Fo^2^)+(0.0167P)^2^+0.0000P] where P=(Fo^2^+2Fc^2^)/3' was
changed to 'calc'. New tag '_refine_ls_weighting_details' was
created. The value of the new tag was set to
'w=1/[\s^2^(Fo^2^)+(0.0167P)^2^+0.0000P] where P=(Fo^2^+2Fc^2^)/3'.

Automatic conversion script
Id: cif_fix_values 3143 2015-03-26 13:38:13Z robertas 
;
_cod_original_cell_volume 2259.4(5)
_cod_original_sg_symbol_H-M P-1
_cod_original_formula_sum 'C44 H52 N9 O6.50 P3'
_cod_database_code 7111179

loop_
_symmetry_equiv_pos_as_xyz
'x, y, z'
'-x, -y, -z'

loop_
_atom_site_label
_atom_site_type_symbol
_atom_site_fract_x
_atom_site_fract_y
_atom_site_fract_z
_atom_site_U_iso_or_equiv
_atom_site_adp_type
_atom_site_occupancy
_atom_site_calc_flag
_atom_site_refinement_flags
_atom_site_disorder_assembly
_atom_site_disorder_group
P1 P 0.73357(7) 0.48718(6) 0.29840(3) 0.01709(18) Uani 1 d . . .
P2 P 0.72936(7) 0.66683(6) 0.17282(3) 0.01966(18) Uani 1 d . . .
P3 P 0.85641(7) 0.64575(6) 0.29495(3) 0.01737(18) Uani 1 d . . .
N1 N 0.6751(2) 0.56778(18) 0.22262(10) 0.0203(5) Uani 1 d . . .
N2 N 0.8004(2) 0.71832(17) 0.21660(10) 0.0202(5) Uani 1 d . . .
N3 N 0.8112(2) 0.53761(17) 0.33883(10) 0.0178(5) Uani 1 d . . .
N10 N 0.8333(2) 0.3487(2) 0.28491(12) 0.0207(5) Uani 1 d D . .
H10 H 0.8932(19) 0.324(2) 0.3073(13) 0.025 Uiso 1 d D . .
N20 N 0.8193(2) 0.6081(2) 0.09845(12) 0.0276(6) Uani 1 d D . .
H20 H 0.809(3) 0.553(2) 0.0900(15) 0.033 Uiso 1 d D . .
N30 N 1.0118(2) 0.58055(18) 0.28786(12) 0.0223(6) Uani 1 d D . .
H30 H 1.039(2) 0.5099(15) 0.3017(14) 0.027 Uiso 1 d D . .
N40 N 0.6143(2) 0.46296(19) 0.35472(11) 0.0194(5) Uani 1 d D . .
H40 H 0.5458(17) 0.511(2) 0.3474(13) 0.023 Uiso 1 d D . .
N50 N 0.6181(2) 0.7849(2) 0.12964(12) 0.0272(6) Uani 1 d D . .
H50 H 0.610(3) 0.771(2) 0.0906(11) 0.033 Uiso 1 d D . .
N60 N 0.8206(2) 0.75829(18) 0.34362(11) 0.0212(5) Uani 1 d D . .
H60 H 0.769(2) 0.8195(18) 0.3260(13) 0.025 Uiso 1 d D . .
O1 O 0.9729(2) 0.12171(16) 0.33143(11) 0.0409(6) Uani 1 d . . .
O2 O 0.8381(2) 0.5620(2) -0.03944(10) 0.0508(6) Uani 1 d . . .
O3 O 1.24376(18) 0.42729(18) 0.28734(10) 0.0345(5) Uani 1 d . . .
O4 O 0.40130(18) 0.45186(18) 0.42426(10) 0.0347(5) Uani 1 d . . .
O5 O 0.4352(2) 0.90386(19) 0.04502(12) 0.0543(7) Uani 1 d . . .
O6 O 0.67224(19) 0.94458(16) 0.40793(10) 0.0360(5) Uani 1 d . . .
C11 C 0.8041(3) 0.2563(2) 0.26501(13) 0.0195(6) Uani 1 d . . .
C12 C 0.8800(3) 0.1354(2) 0.28852(14) 0.0255(7) Uani 1 d . . .
C13 C 0.8581(3) 0.0421(3) 0.26842(16) 0.0357(8) Uani 1 d . . .
H13 H 0.9093 -0.0399 0.2852 0.043 Uiso 1 calc R . .
C14 C 0.7629(3) 0.0662(3) 0.22425(16) 0.0364(8) Uani 1 d . . .
H14 H 0.7497 0.0012 0.2097 0.044 Uiso 1 calc R . .
C15 C 0.6873(3) 0.1846(3) 0.20143(15) 0.0339(8) Uani 1 d . . .
H15 H 0.6203 0.2017 0.1719 0.041 Uiso 1 calc R . .
C16 C 0.7084(3) 0.2796(2) 0.22134(14) 0.0265(7) Uani 1 d . . .
H16 H 0.6564 0.3614 0.2047 0.032 Uiso 1 calc R . .
C17 C 1.0456(4) 0.0002(3) 0.3639(2) 0.0649(12) Uani 1 d . . .
H17A H 1.1056 0.0027 0.3951 0.097 Uiso 1 calc R . .
H17B H 1.0916 -0.0467 0.3231 0.097 Uiso 1 calc R . .
H17C H 0.9894 -0.0386 0.3959 0.097 Uiso 1 calc R . .
C21 C 0.8824(3) 0.6677(3) 0.03801(14) 0.0320(8) Uani 1 d . . .
C22 C 0.8948(3) 0.6406(3) -0.03507(15) 0.0376(9) Uani 1 d . . .
C23 C 0.9606(3) 0.6917(3) -0.09508(16) 0.0517(11) Uani 1 d . . .
H23 H 0.9698 0.6724 -0.1445 0.062 Uiso 1 calc R . .
C24 C 1.0127(4) 0.7706(3) -0.08299(19) 0.0647(12) Uani 1 d . . .
H24 H 1.0589 0.8047 -0.1241 0.078 Uiso 1 calc R . .
C25 C 0.9986(4) 0.8001(3) -0.01217(19) 0.0653(12) Uani 1 d . . .
H25 H 1.0326 0.8564 -0.0043 0.078 Uiso 1 calc R . .
C26 C 0.9340(3) 0.7471(3) 0.04838(17) 0.0544(10) Uani 1 d . . .
H26 H 0.9256 0.7664 0.0977 0.065 Uiso 1 calc R . .
C27 C 0.8382(4) 0.5358(4) -0.11363(17) 0.0816(14) Uani 1 d . . .
H27A H 0.7980 0.4759 -0.1084 0.122 Uiso 1 calc R . .
H27B H 0.9252 0.5029 -0.1367 0.122 Uiso 1 calc R . .
H27C H 0.7916 0.6109 -0.1462 0.122 Uiso 1 calc R . .
C31 C 1.1063(3) 0.6277(2) 0.25736(13) 0.0229(7) Uani 1 d . . .
C32 C 1.2318(3) 0.5459(3) 0.25843(14) 0.0286(7) Uani 1 d . . .
C33 C 1.3294(3) 0.5870(3) 0.23122(17) 0.0458(9) Uani 1 d . . .
H33 H 1.4140 0.5316 0.2326 0.055 Uiso 1 calc R . .
C34 C 1.3044(4) 0.7081(4) 0.20205(19) 0.0603(10) Uani 1 d . . .
H34 H 1.3721 0.7365 0.1846 0.072 Uiso 1 calc R . .
C35 C 1.1819(4) 0.7889(3) 0.19784(18) 0.0542(10) Uani 1 d . . .
H35 H 1.1653 0.8721 0.1763 0.065 Uiso 1 calc R . .
C36 C 1.0826(3) 0.7478(3) 0.22535(15) 0.0361(8) Uani 1 d . . .
H36 H 0.9982 0.8030 0.2220 0.043 Uiso 1 calc R . .
C37 C 1.3675(3) 0.3364(3) 0.28080(18) 0.0512(9) Uani 1 d . . .
H37A H 1.3632 0.2556 0.3005 0.077 Uiso 1 calc R . .
H37B H 1.4221 0.3511 0.3103 0.077 Uiso 1 calc R . .
H37C H 1.4020 0.3405 0.2271 0.077 Uiso 1 calc R . .
C41 C 0.6172(3) 0.3871(2) 0.42630(13) 0.0229(7) Uani 1 d . . .
C42 C 0.5008(3) 0.3811(2) 0.46319(14) 0.0251(7) Uani 1 d . . .
C43 C 0.4980(3) 0.3088(3) 0.53402(16) 0.0383(8) Uani 1 d . . .
H43 H 0.4202 0.3033 0.5586 0.046 Uiso 1 calc R . .
C44 C 0.6072(4) 0.2443(3) 0.56952(17) 0.0451(9) Uani 1 d . . .
H44 H 0.6042 0.1958 0.6184 0.054 Uiso 1 calc R . .
C45 C 0.7198(3) 0.2511(3) 0.53341(16) 0.0433(9) Uani 1 d . . .
H45 H 0.7949 0.2075 0.5575 0.052 Uiso 1 calc R . .
C46 C 0.7243(3) 0.3218(2) 0.46161(14) 0.0328(8) Uani 1 d . . .
H46 H 0.8029 0.3247 0.4368 0.039 Uiso 1 calc R . .
C47 C 0.2817(3) 0.4443(3) 0.45623(16) 0.0505(10) Uani 1 d . . .
H47A H 0.2165 0.5015 0.4241 0.076 Uiso 1 calc R . .
H47B H 0.2619 0.4652 0.5076 0.076 Uiso 1 calc R . .
H47C H 0.2847 0.3612 0.4589 0.076 Uiso 1 calc R . .
C51 C 0.5177(3) 0.8794(2) 0.15925(16) 0.0310(7) Uani 1 d . . .
C52 C 0.4203(3) 0.9462(3) 0.11245(19) 0.0429(9) Uani 1 d . . .
C53 C 0.3190(4) 1.0418(3) 0.1368(2) 0.0635(11) Uani 1 d . . .
H53 H 0.2527 1.0863 0.1054 0.076 Uiso 1 calc R . .
C54 C 0.3134(4) 1.0732(3) 0.2063(3) 0.0697(12) Uani 1 d . . .
H54 H 0.2441 1.1406 0.2220 0.084 Uiso 1 calc R . .
C55 C 0.4074(4) 1.0079(3) 0.2536(2) 0.0588(11) Uani 1 d . . .
H55 H 0.4022 1.0289 0.3021 0.071 Uiso 1 calc R . .
C56 C 0.5102(3) 0.9106(3) 0.22922(17) 0.0400(8) Uani 1 d . . .
H56 H 0.5755 0.8655 0.2613 0.048 Uiso 1 calc R . .
C57 C 0.3331(4) 0.9570(4) -0.0016(2) 0.0731(12) Uani 1 d . . .
H57A H 0.3546 0.9167 -0.0464 0.110 Uiso 1 calc R . .
H57B H 0.3177 1.0440 -0.0182 0.110 Uiso 1 calc R . .
H57C H 0.2572 0.9467 0.0277 0.110 Uiso 1 calc R . .
C61 C 0.8432(3) 0.7601(2) 0.41713(13) 0.0200(6) Uani 1 d . . .
C62 C 0.7641(3) 0.8613(2) 0.45121(14) 0.0240(7) Uani 1 d . . .
C63 C 0.7816(3) 0.8708(3) 0.52287(15) 0.0366(8) Uani 1 d . . .
H63 H 0.7287 0.9400 0.5453 0.044 Uiso 1 calc R . .
C64 C 0.8765(3) 0.7791(3) 0.56203(15) 0.0377(8) Uani 1 d . . .
H64 H 0.8880 0.7849 0.6116 0.045 Uiso 1 calc R . .
C65 C 0.9533(3) 0.6802(3) 0.52900(15) 0.0335(8) Uani 1 d . . .
H65 H 1.0183 0.6177 0.5559 0.040 Uiso 1 calc R . .
C66 C 0.9373(3) 0.6704(2) 0.45666(14) 0.0245(7) Uani 1 d . . .
H66 H 0.9915 0.6015 0.4344 0.029 Uiso 1 calc R . .
C67 C 0.6144(3) 1.0655(2) 0.42581(17) 0.0499(10) Uani 1 d . . .
H67A H 0.5679 1.1203 0.3836 0.075 Uiso 1 calc R . .
H67B H 0.6796 1.0936 0.4338 0.075 Uiso 1 calc R . .
H67C H 0.5563 1.0651 0.4723 0.075 Uiso 1 calc R . .
O1T O 0.4971(6) 0.5809(5) -0.0770(3) 0.0850(17) Uiso 0.50 d PDU A -1
C1T C 0.5168(11) 0.6022(9) -0.0086(5) 0.076(3) Uiso 0.50 d PDU A -1
H1T1 H 0.4359 0.6500 0.0176 0.092 Uiso 0.50 calc PR A -1
H1T2 H 0.5738 0.6486 -0.0181 0.092 Uiso 0.50 calc PR A -1
C2T C 0.5764(12) 0.4773(11) 0.0408(7) 0.111(5) Uiso 0.50 d PDU A -1
H2T1 H 0.6695 0.4493 0.0333 0.133 Uiso 0.50 calc PR A -1
H2T2 H 0.5481 0.4808 0.0955 0.133 Uiso 0.50 calc PR A -1
C3T C 0.5309(15) 0.3971(12) 0.0134(8) 0.149(7) Uiso 0.50 d PDU A -1
H3T1 H 0.4762 0.3657 0.0538 0.179 Uiso 0.50 calc PR A -1
H3T2 H 0.6019 0.3275 -0.0047 0.179 Uiso 0.50 calc PR A -1
C4T C 0.4583(10) 0.4791(9) -0.0508(5) 0.073(3) Uiso 0.50 d PDU A -1
H4T1 H 0.4727 0.4336 -0.0931 0.088 Uiso 0.50 calc PR A -1
H4T2 H 0.3672 0.5078 -0.0334 0.088 Uiso 0.50 calc PR A -1

loop_
_atom_site_aniso_label
_atom_site_aniso_U_11
_atom_site_aniso_U_22
_atom_site_aniso_U_33
_atom_site_aniso_U_23
_atom_site_aniso_U_13
_atom_site_aniso_U_12
P1 0.0160(4) 0.0162(4) 0.0184(4) -0.0017(3) 0.0002(3) -0.0067(3)
P2 0.0223(5) 0.0189(4) 0.0164(4) -0.0018(3) -0.0014(3) -0.0067(3)
P3 0.0186(5) 0.0166(4) 0.0172(4) -0.0034(3) 0.0013(3) -0.0077(3)
N1 0.0214(14) 0.0197(12) 0.0199(11) -0.0017(9) -0.0027(9) -0.0081(10)
N2 0.0270(15) 0.0184(12) 0.0145(11) -0.0004(9) 0.0015(9) -0.0102(11)
N3 0.0200(14) 0.0178(12) 0.0156(10) -0.0013(9) -0.0018(9) -0.0078(10)
N10 0.0162(15) 0.0210(13) 0.0274(13) -0.0058(10) -0.0044(10) -0.0074(11)
N20 0.0393(17) 0.0270(15) 0.0204(12) -0.0080(11) 0.0027(10) -0.0165(13)
N30 0.0202(15) 0.0155(12) 0.0298(12) -0.0034(11) 0.0006(10) -0.0064(11)
N40 0.0125(14) 0.0209(14) 0.0217(12) 0.0006(10) -0.0005(10) -0.0054(10)
N50 0.0326(16) 0.0245(14) 0.0216(12) 0.0020(11) -0.0071(11) -0.0083(12)
N60 0.0233(15) 0.0162(13) 0.0221(12) -0.0036(10) -0.0049(10) -0.0035(11)
O1 0.0433(15) 0.0191(11) 0.0620(13) 0.0000(10) -0.0298(11) -0.0063(10)
O2 0.0559(18) 0.0700(17) 0.0265(12) -0.0239(11) -0.0085(10) -0.0126(14)
O3 0.0200(13) 0.0357(13) 0.0424(12) -0.0093(10) -0.0022(9) -0.0030(10)
O4 0.0224(13) 0.0521(14) 0.0320(11) -0.0091(10) 0.0081(9) -0.0197(11)
O5 0.0565(18) 0.0484(15) 0.0566(15) 0.0131(12) -0.0316(12) -0.0179(12)
O6 0.0420(14) 0.0239(11) 0.0353(11) -0.0137(9) -0.0102(9) 0.0029(10)
C11 0.0213(18) 0.0200(16) 0.0195(14) -0.0045(12) 0.0018(12) -0.0108(13)
C12 0.0263(19) 0.0217(17) 0.0301(15) -0.0033(13) -0.0035(13) -0.0107(14)
C13 0.040(2) 0.0195(17) 0.0480(19) -0.0005(14) -0.0123(16) -0.0111(15)
C14 0.043(2) 0.0287(19) 0.0447(18) -0.0107(15) -0.0040(16) -0.0183(16)
C15 0.030(2) 0.037(2) 0.0402(17) -0.0115(15) -0.0062(14) -0.0143(16)
C16 0.0253(19) 0.0232(16) 0.0293(15) -0.0073(13) 0.0002(13) -0.0066(14)
C17 0.074(3) 0.0218(19) 0.101(3) 0.0087(19) -0.061(2) -0.0070(19)
C21 0.034(2) 0.0326(18) 0.0218(16) -0.0062(13) 0.0032(13) -0.0052(15)
C22 0.029(2) 0.045(2) 0.0221(17) -0.0059(15) -0.0050(14) 0.0060(17)
C23 0.040(2) 0.062(3) 0.0193(17) 0.0006(16) 0.0037(15) 0.012(2)
C24 0.058(3) 0.063(3) 0.041(2) 0.0078(19) 0.0239(19) -0.009(2)
C25 0.068(3) 0.075(3) 0.054(2) -0.006(2) 0.025(2) -0.044(2)
C26 0.072(3) 0.063(2) 0.0335(18) -0.0125(17) 0.0189(17) -0.038(2)
C27 0.081(3) 0.122(4) 0.039(2) -0.047(2) -0.0144(19) -0.012(3)
C31 0.0225(19) 0.0310(17) 0.0209(14) -0.0078(13) 0.0029(12) -0.0161(14)
C32 0.026(2) 0.040(2) 0.0243(15) -0.0114(13) 0.0027(13) -0.0152(16)
C33 0.026(2) 0.063(3) 0.051(2) -0.0095(18) 0.0022(16) -0.0204(18)
C34 0.047(3) 0.079(3) 0.070(2) -0.005(2) 0.006(2) -0.048(2)
C35 0.058(3) 0.048(2) 0.065(2) -0.0034(18) 0.008(2) -0.037(2)
C36 0.031(2) 0.037(2) 0.0431(18) -0.0086(15) 0.0048(15) -0.0183(16)
C37 0.026(2) 0.052(2) 0.068(2) -0.0273(18) -0.0086(16) 0.0045(17)
C41 0.027(2) 0.0197(15) 0.0227(15) -0.0066(12) 0.0025(13) -0.0090(13)
C42 0.030(2) 0.0238(16) 0.0251(15) -0.0081(13) 0.0058(14) -0.0151(14)
C43 0.047(2) 0.0374(19) 0.0353(18) -0.0121(15) 0.0161(16) -0.0253(17)
C44 0.066(3) 0.0320(19) 0.0314(17) 0.0031(15) 0.0040(18) -0.0192(19)
C45 0.048(2) 0.0347(19) 0.0345(18) 0.0071(15) -0.0089(16) -0.0061(17)
C46 0.032(2) 0.0300(18) 0.0318(16) 0.0025(14) -0.0024(14) -0.0109(15)
C47 0.033(2) 0.089(3) 0.0448(19) -0.0280(18) 0.0149(16) -0.038(2)
C51 0.031(2) 0.0168(16) 0.0411(18) 0.0030(14) -0.0032(15) -0.0090(14)
C52 0.037(2) 0.0225(18) 0.063(2) 0.0121(17) -0.0154(17) -0.0109(17)
C53 0.044(3) 0.034(2) 0.098(3) 0.006(2) -0.019(2) -0.0032(19)
C54 0.047(3) 0.032(2) 0.107(3) -0.017(2) 0.001(2) 0.0095(19)
C55 0.056(3) 0.040(2) 0.070(2) -0.0188(19) 0.009(2) -0.007(2)
C56 0.035(2) 0.0266(18) 0.053(2) -0.0078(15) -0.0015(15) -0.0055(15)
C57 0.061(3) 0.085(3) 0.070(2) 0.035(2) -0.046(2) -0.033(2)
C61 0.0254(18) 0.0227(16) 0.0182(14) -0.0051(12) 0.0019(12) -0.0163(13)
C62 0.0282(19) 0.0214(16) 0.0240(15) -0.0088(12) -0.0026(13) -0.0079(14)
C63 0.047(2) 0.0340(19) 0.0333(17) -0.0179(15) -0.0039(15) -0.0125(17)
C64 0.052(2) 0.043(2) 0.0272(16) -0.0113(15) -0.0133(15) -0.0203(18)
C65 0.032(2) 0.038(2) 0.0377(18) 0.0012(15) -0.0179(14) -0.0180(16)
C66 0.0210(18) 0.0259(16) 0.0292(15) -0.0051(13) -0.0031(13) -0.0106(14)
C67 0.060(3) 0.0236(18) 0.055(2) -0.0175(16) -0.0054(17) 0.0030(17)

loop_
_atom_type_symbol
_atom_type_description
_atom_type_scat_dispersion_real
_atom_type_scat_dispersion_imag
_atom_type_scat_source
C C 0.0020 0.0020 'International Tables Vol C Tables 4.2.6.8 and 6.1.1.4'
P P 0.0900 0.0950 'International Tables Vol C Tables 4.2.6.8 and 6.1.1.4'
N N 0.0040 0.0030 'International Tables Vol C Tables 4.2.6.8 and 6.1.1.4'
O O 0.0080 0.0060 'International Tables Vol C Tables 4.2.6.8 and 6.1.1.4'
H H 0.0000 0.0000 'International Tables Vol C Tables 4.2.6.8 and 6.1.1.4'

loop_
_geom_angle_atom_site_label_1
_geom_angle_atom_site_label_2
_geom_angle_atom_site_label_3
_geom_angle
N1 P1 N3 117.47(11)
N1 P1 N40 104.88(12)
N3 P1 N40 112.92(11)
N1 P1 N10 112.35(11)
N3 P1 N10 104.18(11)
N40 P1 N10 104.45(11)
N2 P2 N1 116.12(11)
N2 P2 N20 111.80(12)
N1 P2 N20 107.63(11)
N2 P2 N50 107.71(12)
N1 P2 N50 111.82(12)
N20 P2 N50 100.71(12)
N3 P3 N2 117.83(12)
N3 P3 N30 103.11(11)
N2 P3 N30 114.29(11)
N3 P3 N60 114.07(10)
N2 P3 N60 101.28(10)
N30 P3 N60 106.07(12)
P1 N1 P2 120.97(15)
P2 N2 P3 121.54(13)
P3 N3 P1 120.75(12)
C11 N10 P1 126.92(19)
C21 N20 P2 126.24(19)
C31 N30 P3 131.44(18)
C41 N40 P1 127.95(18)
C51 N50 P2 130.49(18)
C61 N60 P3 132.19(17)
C12 O1 C17 117.2(2)
C22 O2 C27 117.9(3)
C32 O3 C37 117.1(2)
C42 O4 C47 116.8(2)
C52 O5 C57 117.8(3)
C62 O6 C67 117.9(2)
C16 C11 C12 118.8(2)
C16 C11 N10 123.4(2)
C12 C11 N10 117.8(2)
O1 C12 C13 125.6(2)
O1 C12 C11 114.4(2)
C13 C12 C11 120.0(3)
C12 C13 C14 120.8(3)
C15 C14 C13 119.5(3)
C14 C15 C16 120.2(3)
C11 C16 C15 120.6(3)
C26 C21 C22 118.8(3)
C26 C21 N20 123.2(2)
C22 C21 N20 118.0(3)
O2 C22 C23 125.7(3)
O2 C22 C21 114.0(3)
C23 C22 C21 120.2(4)
C24 C23 C22 119.9(3)
C25 C24 C23 120.5(3)
C24 C25 C26 119.5(4)
C21 C26 C25 121.1(3)
C36 C31 N30 123.6(3)
C36 C31 C32 119.1(3)
N30 C31 C32 117.3(2)
O3 C32 C33 125.7(3)
O3 C32 C31 113.9(2)
C33 C32 C31 120.3(3)
C32 C33 C34 119.9(3)
C33 C34 C35 120.6(3)
C34 C35 C36 119.6(3)
C31 C36 C35 120.3(3)
C46 C41 N40 123.9(2)
C46 C41 C42 119.2(2)
N40 C41 C42 116.9(2)
O4 C42 C43 126.6(3)
O4 C42 C41 114.0(2)
C43 C42 C41 119.3(3)
C42 C43 C44 120.8(3)
C45 C44 C43 119.5(3)
C44 C45 C46 120.3(3)
C41 C46 C45 120.9(3)
C56 C51 N50 124.5(3)
C56 C51 C52 119.2(3)
N50 C51 C52 116.2(3)
C53 C52 O5 125.8(3)
C53 C52 C51 119.9(3)
O5 C52 C51 114.2(3)
C54 C53 C52 120.3(4)
C53 C54 C55 120.7(3)
C54 C55 C56 119.1(3)
C51 C56 C55 120.6(3)
C66 C61 N60 124.3(2)
C66 C61 C62 118.9(2)
N60 C61 C62 116.8(2)
O6 C62 C63 125.1(2)
O6 C62 C61 114.5(2)
C63 C62 C61 120.3(3)
C62 C63 C64 119.9(3)
C65 C64 C63 119.8(3)
C64 C65 C66 120.7(3)
C61 C66 C65 120.3(2)
C1T O1T C4T 100.7(7)
O1T C1T C2T 107.4(7)
C3T C2T C1T 103.6(8)
C2T C3T C4T 103.0(8)
O1T C4T C3T 109.9(8)

loop_
_geom_bond_atom_site_label_1
_geom_bond_atom_site_label_2
_geom_bond_distance
P1 N1 1.587(2)
P1 N3 1.599(2)
P1 N40 1.646(2)
P1 N10 1.665(2)
P2 N2 1.589(2)
P2 N1 1.594(2)
P2 N20 1.657(2)
P2 N50 1.658(2)
P3 N3 1.591(2)
P3 N2 1.593(2)
P3 N30 1.656(2)
P3 N60 1.657(2)
N10 C11 1.412(3)
N20 C21 1.422(4)
N30 C31 1.397(3)
N40 C41 1.410(3)
N50 C51 1.401(3)
N60 C61 1.405(3)
O1 C12 1.373(3)
O1 C17 1.431(3)
O2 C22 1.367(4)
O2 C27 1.443(3)
O3 C32 1.374(3)
O3 C37 1.433(3)
O4 C42 1.348(3)
O4 C47 1.432(3)
O5 C52 1.380(4)
O5 C57 1.432(4)
O6 C62 1.370(3)
O6 C67 1.434(3)
C11 C16 1.379(4)
C11 C12 1.397(3)
C12 C13 1.376(4)
C13 C14 1.377(4)
C14 C15 1.373(4)
C15 C16 1.388(4)
C21 C26 1.366(4)
C21 C22 1.399(4)
C22 C23 1.384(4)
C23 C24 1.376(5)
C24 C25 1.368(5)
C25 C26 1.393(4)
C31 C36 1.376(4)
C31 C32 1.407(4)
C32 C33 1.374(4)
C33 C34 1.374(4)
C34 C35 1.381(5)
C35 C36 1.394(4)
C41 C46 1.368(4)
C41 C42 1.414(4)
C42 C43 1.386(3)
C43 C44 1.387(4)
C44 C45 1.375(4)
C45 C46 1.394(4)
C51 C56 1.376(4)
C51 C52 1.405(4)
C52 C53 1.377(4)
C53 C54 1.373(5)
C54 C55 1.382(5)
C55 C56 1.397(4)
C61 C66 1.377(4)
C61 C62 1.406(3)
C62 C63 1.381(4)
C63 C64 1.388(4)
C64 C65 1.369(4)
C65 C66 1.389(4)
O1T C1T 1.390(10)
O1T C4T 1.424(10)
C1T C2T 1.540(10)
C2T C3T 1.467(12)
C3T C4T 1.495(11)

loop_
_geom_torsion_atom_site_label_1
_geom_torsion_atom_site_label_2
_geom_torsion_atom_site_label_3
_geom_torsion_atom_site_label_4
_geom_torsion
N3 P1 N1 P2 21.26(18)
N40 P1 N1 P2 147.58(14)
N10 P1 N1 P2 -99.56(16)
N2 P2 N1 P1 -24.06(18)
N20 P2 N1 P1 102.08(16)
N50 P2 N1 P1 -148.21(13)
N1 P2 N2 P3 20.69(19)
N20 P2 N2 P3 -103.32(15)
N50 P2 N2 P3 146.94(14)
N3 P3 N2 P2 -14.73(18)
N30 P3 N2 P2 106.57(16)
N60 P3 N2 P2 -139.86(15)
N2 P3 N3 P1 11.38(18)
N30 P3 N3 P1 -115.52(15)
N60 P3 N3 P1 129.94(14)
N1 P1 N3 P3 -14.58(19)
N40 P1 N3 P3 -136.87(13)
N10 P1 N3 P3 110.41(15)
N1 P1 N10 C11 -65.2(2)
N3 P1 N10 C11 166.6(2)
N40 P1 N10 C11 47.9(2)
N2 P2 N20 C21 -53.8(3)
N1 P2 N20 C21 177.5(3)
N50 P2 N20 C21 60.3(3)
N3 P3 N30 C31 -177.8(2)
N2 P3 N30 C31 53.1(3)
N60 P3 N30 C31 -57.6(2)
N1 P1 N40 C41 173.6(2)
N3 P1 N40 C41 -57.3(2)
N10 P1 N40 C41 55.3(2)
N2 P2 N50 C51 -56.8(3)
N1 P2 N50 C51 72.0(3)
N20 P2 N50 C51 -174.0(3)
N3 P3 N60 C61 53.2(3)
N2 P3 N60 C61 -179.2(3)
N30 P3 N60 C61 -59.6(3)
P1 N10 C11 C16 30.8(3)
P1 N10 C11 C12 -151.9(2)
C17 O1 C12 C13 -6.2(4)
C17 O1 C12 C11 173.7(3)
C16 C11 C12 O1 179.7(2)
N10 C11 C12 O1 2.3(3)
C16 C11 C12 C13 -0.4(4)
N10 C11 C12 C13 -177.8(2)
O1 C12 C13 C14 -179.2(3)
C11 C12 C13 C14 0.9(4)
C12 C13 C14 C15 -1.4(4)
C13 C14 C15 C16 1.4(4)
C12 C11 C16 C15 0.4(4)
N10 C11 C16 C15 177.7(2)
C14 C15 C16 C11 -0.9(4)
P2 N20 C21 C26 35.9(4)
P2 N20 C21 C22 -145.8(2)
C27 O2 C22 C23 -4.7(5)
C27 O2 C22 C21 175.6(3)
C26 C21 C22 O2 -178.9(3)
N20 C21 C22 O2 2.8(4)
C26 C21 C22 C23 1.4(4)
N20 C21 C22 C23 -176.9(3)
O2 C22 C23 C24 179.6(3)
C21 C22 C23 C24 -0.8(5)
C22 C23 C24 C25 -0.8(5)
C23 C24 C25 C26 1.8(6)
C22 C21 C26 C25 -0.4(5)
N20 C21 C26 C25 177.8(3)
C24 C25 C26 C21 -1.2(6)
P3 N30 C31 C36 0.2(4)
P3 N30 C31 C32 -178.40(19)
C37 O3 C32 C33 -7.4(4)
C37 O3 C32 C31 171.8(2)
C36 C31 C32 O3 -176.1(2)
N30 C31 C32 O3 2.5(3)
C36 C31 C32 C33 3.1(4)
N30 C31 C32 C33 -178.2(2)
O3 C32 C33 C34 178.4(3)
C31 C32 C33 C34 -0.7(4)
C32 C33 C34 C35 -1.7(5)
C33 C34 C35 C36 1.7(5)
N30 C31 C36 C35 178.3(3)
C32 C31 C36 C35 -3.1(4)
C34 C35 C36 C31 0.7(5)
P1 N40 C41 C46 1.6(4)
P1 N40 C41 C42 -179.38(19)
C47 O4 C42 C43 -5.4(4)
C47 O4 C42 C41 176.3(2)
C46 C41 C42 O4 178.1(2)
N40 C41 C42 O4 -1.0(3)
C46 C41 C42 C43 -0.4(4)
N40 C41 C42 C43 -179.4(2)
O4 C42 C43 C44 -177.1(3)
C41 C42 C43 C44 1.2(4)
C42 C43 C44 C45 -0.8(4)
C43 C44 C45 C46 -0.3(5)
N40 C41 C46 C45 178.2(2)
C42 C41 C46 C45 -0.8(4)
C44 C45 C46 C41 1.1(4)
P2 N50 C51 C56 18.1(4)
P2 N50 C51 C52 -162.8(2)
C57 O5 C52 C53 -5.1(5)
C57 O5 C52 C51 172.5(3)
C56 C51 C52 C53 0.2(5)
N50 C51 C52 C53 -179.0(3)
C56 C51 C52 O5 -177.5(3)
N50 C51 C52 O5 3.3(4)
O5 C52 C53 C54 178.2(3)
C51 C52 C53 C54 0.7(5)
C52 C53 C54 C55 -1.5(6)
C53 C54 C55 C56 1.3(6)
N50 C51 C56 C55 178.8(3)
C52 C51 C56 C55 -0.3(5)
C54 C55 C56 C51 -0.4(5)
P3 N60 C61 C66 22.5(4)
P3 N60 C61 C62 -158.0(2)
C67 O6 C62 C63 19.8(4)
C67 O6 C62 C61 -160.6(2)
C66 C61 C62 O6 -179.0(3)
N60 C61 C62 O6 1.4(3)
C66 C61 C62 C63 0.6(4)
N60 C61 C62 C63 -178.9(3)
O6 C62 C63 C64 178.6(3)
C61 C62 C63 C64 -1.0(4)
C62 C63 C64 C65 0.8(5)
C63 C64 C65 C66 -0.2(5)
N60 C61 C66 C65 179.5(2)
C62 C61 C66 C65 0.0(4)
C64 C65 C66 C61 -0.3(4)
C4T O1T C1T C2T 38.4(10)
O1T C1T C2T C3T -26.9(15)
C1T C2T C3T C4T 3.4(17)
C1T O1T C4T C3T -37.2(10)
C2T C3T C4T O1T 20.5(15)
